data_7041815
loop_
_publ_author_name
'Causero, Andrea'
'Ballmann, Gerd'
'Pahl, J\"urgen'
'F\"arber, Christian'
'Intemann, Julia'
'Harder, Sjoerd'

_publ_section_title
;
 \b-Diketiminate calcium hydride complexes: the importance of solvent
 effects.
;
_journal_issue 6
_journal_name_full 'Dalton transactions (Cambridge, England : 2003)'
_journal_page_first 1822
_journal_page_last 1831
_journal_paper_doi 10.1039/c6dt04659b
_journal_volume 46
_journal_year 2017
_chemical_formula_moiety 'C32 H48 Ca N3'
_chemical_formula_sum 'C32 H48 Ca N3'
_chemical_formula_weight 514.81
_space_group_crystal_system monoclinic
_space_group_IT_number 14
_space_group_name_Hall '-P 2yn'
_space_group_name_H-M_alt 'P 1 21/n 1'
_symmetry_space_group_name_Hall '-P 2yn'
_symmetry_space_group_name_H-M 'P 1 21/n 1'
_atom_sites_solution_hydrogens mixed
_atom_sites_solution_primary direct
_audit_creation_date 2016-08-03
_audit_creation_method
;
Olex2 1.2
(compiled 2016.02.19 svn.r3266 for OlexSys, GUI svn.r5155)
;
_audit_update_record
;
2016-12-02 deposited with the CCDC.
2017-01-16 downloaded from the CCDC.
;
_cell_angle_alpha 90
_cell_angle_beta 96.5639(13)
_cell_angle_gamma 90
_cell_formula_units_Z 4
_cell_length_a 8.88056(13)
_cell_length_b 15.1230(2)
_cell_length_c 22.2473(3)
_cell_measurement_reflns_used 5758
_cell_measurement_temperature 100.0(3)
_cell_measurement_theta_max 73.5860
_cell_measurement_theta_min 4.9240
_cell_volume 2968.24(7)
_computing_cell_refinement
;
CrysAlisPro, Agilent Technologies,
Version 1.171.37.35 (release 13-08-2014 CrysAlis171 .NET)
(compiled Aug 13 2014,18:06:01)
;
_computing_data_collection
;
CrysAlisPro, Agilent Technologies,
Version 1.171.37.35 (release 13-08-2014 CrysAlis171 .NET)
(compiled Aug 13 2014,18:06:01)
;
_computing_data_reduction
;
CrysAlisPro, Agilent Technologies,
Version 1.171.37.35 (release 13-08-2014 CrysAlis171 .NET)
(compiled Aug 13 2014,18:06:01)
;
_computing_molecular_graphics 'Olex2 (Dolomanov et al., 2009)'
_computing_publication_material 'Olex2 (Dolomanov et al., 2009)'
_computing_structure_refinement 'ShelXL (Sheldrick, 2015)'
_computing_structure_solution 'ShelXT (Sheldrick, 2015)'
_diffrn_ambient_environment N~2~
_diffrn_ambient_temperature 100.0(3)
_diffrn_detector 'CCD plate'
_diffrn_detector_area_resol_mean 5.2903
_diffrn_detector_type AtlasS2
_diffrn_measured_fraction_theta_full 0.991
_diffrn_measured_fraction_theta_max 0.960
_diffrn_measurement_details
;
#__ type_ start__ end____ width___ exp.time_
  1 omega  -66.00   26.00   1.0000    3.0000
omega____ theta____ kappa____ phi______ frames
    -      -41.6909   57.0000 -150.0000 92

#__ type_ start__ end____ width___ exp.time_
  2 omega -110.00  -16.00   1.0000    3.0000
omega____ theta____ kappa____ phi______ frames
    -      -41.6909  -57.0000    0.0000 94

#__ type_ start__ end____ width___ exp.time_
  3 omega   82.00  151.00   1.0000   12.0000
omega____ theta____ kappa____ phi______ frames
    -      105.9955   45.0000  -60.0000 69

#__ type_ start__ end____ width___ exp.time_
  4 omega   95.00  122.00   1.0000   12.0000
omega____ theta____ kappa____ phi______ frames
    -      105.9955  -45.0000 -180.0000 27

#__ type_ start__ end____ width___ exp.time_
  5 omega   41.00   90.00   1.0000   12.0000
omega____ theta____ kappa____ phi______ frames
    -      105.9955  -45.0000 -180.0000 49

#__ type_ start__ end____ width___ exp.time_
  6 omega   40.00  115.00   1.0000   12.0000
omega____ theta____ kappa____ phi______ frames
    -      105.9955 -125.0000    0.0000 75

#__ type_ start__ end____ width___ exp.time_
  7 omega   36.00  128.00   1.0000   12.0000
omega____ theta____ kappa____ phi______ frames
    -      105.9955  -45.0000   90.0000 92

#__ type_ start__ end____ width___ exp.time_
  8 omega   33.00  109.00   1.0000   12.0000
omega____ theta____ kappa____ phi______ frames
    -      105.9955  -94.0000   60.0000 76
;
_diffrn_measurement_device 'four-circle diffractometer'
_diffrn_measurement_device_type 'SuperNova, Dual, Cu at zero, AtlasS2'
_diffrn_measurement_method '\w scans'
_diffrn_orient_matrix_UB_11 0.0757412000
_diffrn_orient_matrix_UB_12 0.0598427000
_diffrn_orient_matrix_UB_13 0.0507385000
_diffrn_orient_matrix_UB_21 -0.0893430000
_diffrn_orient_matrix_UB_22 0.0799659000
_diffrn_orient_matrix_UB_23 -0.0283787000
_diffrn_orient_matrix_UB_31 -0.1295763000
_diffrn_orient_matrix_UB_32 -0.0200266000
_diffrn_orient_matrix_UB_33 0.0384334000
_diffrn_radiation_monochromator mirror
_diffrn_radiation_probe x-ray
_diffrn_radiation_type CuK\a
_diffrn_radiation_wavelength 1.54184
_diffrn_reflns_av_R_equivalents 0.0357
_diffrn_reflns_av_unetI/netI 0.0479
_diffrn_reflns_Laue_measured_fraction_full 0.991
_diffrn_reflns_Laue_measured_fraction_max 0.960
_diffrn_reflns_limit_h_max 7
_diffrn_reflns_limit_h_min -10
_diffrn_reflns_limit_k_max 17
_diffrn_reflns_limit_k_min -18
_diffrn_reflns_limit_l_max 27
_diffrn_reflns_limit_l_min -24
_diffrn_reflns_number 10589
_diffrn_reflns_point_group_measured_fraction_full 0.991
_diffrn_reflns_point_group_measured_fraction_max 0.960
_diffrn_reflns_theta_full 67.684
_diffrn_reflns_theta_max 73.695
_diffrn_reflns_theta_min 3.541
_diffrn_source 'sealed X-ray tube'
_diffrn_source_type 'SuperNova (Cu) X-ray Source'
_exptl_absorpt_coefficient_mu 1.985
_exptl_absorpt_correction_T_max 0.979
_exptl_absorpt_correction_T_min 0.893
_exptl_absorpt_correction_type gaussian
_exptl_absorpt_process_details
;
CrysAlisPro, Agilent Technologies,
Version 1.171.37.35 (release 13-08-2014 CrysAlis171 .NET)
(compiled Aug 13 2014,18:06:01)
Numerical absorption correction based on gaussian integration over
            a multifaceted crystal model
Empirical absorption correction using spherical harmonics,
 implemented in SCALE3 ABSPACK scaling algorithm.
;
_exptl_crystal_colour 'clear colourless'
_exptl_crystal_colour_lustre clear
_exptl_crystal_colour_primary colourless
_exptl_crystal_density_diffrn 1.152
_exptl_crystal_description needle
_exptl_crystal_F_000 1124
_exptl_crystal_size_max 0.4586
_exptl_crystal_size_mid 0.0636
_exptl_crystal_size_min 0.0489
_refine_diff_density_max 0.397
_refine_diff_density_min -0.285
_refine_diff_density_rms 0.050
_refine_ls_extinction_method none
_refine_ls_goodness_of_fit_ref 1.031
_refine_ls_hydrogen_treatment mixed
_refine_ls_matrix_type full
_refine_ls_number_parameters 379
_refine_ls_number_reflns 5747
_refine_ls_number_restraints 18
_refine_ls_restrained_S_all 1.031
_refine_ls_R_factor_all 0.0409
_refine_ls_R_factor_gt 0.0362
_refine_ls_shift/su_max 0.001
_refine_ls_shift/su_mean 0.000
_refine_ls_structure_factor_coef Fsqd
_refine_ls_weighting_details 'w=1/[\s^2^(Fo^2^)+(0.0400P)^2^+0.8280P] where P=(Fo^2^+2Fc^2^)/3'
_refine_ls_weighting_scheme calc
_refine_ls_wR_factor_gt 0.0884
_refine_ls_wR_factor_ref 0.0925
_reflns_Friedel_coverage 0.000
_reflns_number_gt 5198
_reflns_number_total 5747
_reflns_threshold_expression 'I > 2\s(I)'
_cod_data_source_file c6dt04659b2.cif
_cod_data_source_block hasj160613a
_cod_depositor_comments 'Adding full bibliography for 7041815--7041821.cif.'
_cod_original_cell_volume 2968.24(8)
_cod_database_code 7041815
_chemical_oxdiff_formula 'C H N Ca O Si'
_shelx_space_group_comment
;
The symmetry employed for this shelxl refinement is uniquely defined
by the following loop, which should always be used as a source of
symmetry information in preference to the above space-group names.
They are only intended as comments.
;
_reflns_odcompleteness_completeness 99.15
_reflns_odcompleteness_iscentric 1
_reflns_odcompleteness_theta 66.97
_olex2_refinement_description
;
1. Fixed Uiso
 At 1.2 times of:
  All C(H) groups, All C(H,H) groups
 At 1.5 times of:
  All C(H,H,H) groups
2. Rigid body (RIGU) restrains
 C32, C31, N3, C30
 with sigma for 1-2 distances of 0.004 and sigma for 1-3 distances of 0.004
3. Others
 Fixed Sof: N3(0.5) C31(0.5) H31A(0.5) H31B(0.5) C35(0.5) H35A(0.5) H35B(0.5)
 N4(0.5) C33(0.5) H33A(0.5) H33B(0.5) C34(0.5) H34A(0.5) H34B(0.5) C30(0.5)
 H30A(0.5) H30B(0.5) C32(0.5) H32A(0.5) H32B(0.5)
4.a Ternary CH refined with riding coordinates:
 C12(H12), C27(H27), C24(H24), C15(H15)
4.b Secondary CH2 refined with riding coordinates:
 C31(H31A,H31B), C35(H35A,H35B), C33(H33A,H33B), C34(H34A,H34B), C30(H30A,
 H30B), C32(H32A,H32B)
4.c Aromatic/amide H refined with riding coordinates:
 C8(H8), C22(H22), C20(H20), C10(H10), C9(H9), C21(H21)
4.d Idealised Me refined as rotating group:
 C1(H1A,H1B,H1C), C5(H5A,H5B,H5C), C13(H13A,H13B,H13C), C28(H28A,H28B,H28C),
 C14(H14A,H14B,H14C), C17(H17A,H17B,H17C), C25(H25A,H25B,H25C), C26(H26A,H26B,
 H26C), C29(H29A,H29B,H29C), C16(H16A,H16B,H16C)
;
_shelx_shelxl_version_number 2014/7
_olex2_date_sample_data_collection 2016-06-13
_olex2_submission_special_instructions 'No special instructions were received'

loop_
_space_group_symop_operation_xyz
'x, y, z'
'-x+1/2, y+1/2, -z+1/2'
'-x, -y, -z'
'x-1/2, -y-1/2, z-1/2'

loop_
_atom_site_label
_atom_site_type_symbol
_atom_site_fract_x
_atom_site_fract_y
_atom_site_fract_z
_atom_site_U_iso_or_equiv
_atom_site_adp_type
_atom_site_occupancy
_atom_site_site_symmetry_order
_atom_site_calc_flag
_atom_site_refinement_flags_posn
_atom_site_refinement_flags_adp
_atom_site_refinement_flags_occupancy
_atom_site_disorder_assembly
_atom_site_disorder_group
Ca1 Ca 0.61232(3) 0.41815(2) 0.53939(2) 0.01126(8) Uani 1 1 d . . . . .
N2 N 0.59037(13) 0.26118(7) 0.53076(5) 0.0127(2) Uani 1 1 d . . . . .
N1 N 0.63441(12) 0.38870(7) 0.64572(5) 0.0123(2) Uani 1 1 d . . . . .
N3 N 0.8646(16) 0.4577(7) 0.5025(5) 0.0158(14) Uani 0.5 1 d . U P . .
C2 C 0.73187(14) 0.32349(8) 0.66069(6) 0.0115(2) Uani 1 1 d . . . . .
C4 C 0.69436(14) 0.21931(9) 0.56762(6) 0.0123(2) Uani 1 1 d . . . . .
C3 C 0.77146(15) 0.25540(9) 0.62168(6) 0.0126(2) Uani 1 1 d . . . . .
C7 C 0.67647(15) 0.50986(9) 0.72220(6) 0.0149(3) Uani 1 1 d . . . . .
C6 C 0.58652(15) 0.44120(9) 0.69405(6) 0.0131(3) Uani 1 1 d . . . . .
C23 C 0.54260(16) 0.21676(9) 0.42347(6) 0.0161(3) Uani 1 1 d . . . . .
C18 C 0.50458(15) 0.21194(9) 0.48330(6) 0.0139(3) Uani 1 1 d . . . . .
C1 C 0.80647(15) 0.31557(9) 0.72539(6) 0.0145(3) Uani 1 1 d . . . . .
H1A H 0.8678 0.3669 0.7355 0.022 Uiso 1 1 calc GR . . . .
H1B H 0.8690 0.2637 0.7292 0.022 Uiso 1 1 calc GR . . . .
H1C H 0.7297 0.3112 0.7523 0.022 Uiso 1 1 calc GR . . . .
C12 C 0.82813(16) 0.53693(9) 0.70250(6) 0.0172(3) Uani 1 1 d . . . . .
H12 H 0.8588 0.4914 0.6750 0.021 Uiso 1 1 calc R . . . .
C5 C 0.73581(16) 0.12383(9) 0.55618(6) 0.0177(3) Uani 1 1 d . . . . .
H5A H 0.7141 0.1109 0.5138 0.026 Uiso 1 1 calc GR . . . .
H5B H 0.6776 0.0853 0.5789 0.026 Uiso 1 1 calc GR . . . .
H5C H 0.8419 0.1150 0.5686 0.026 Uiso 1 1 calc GR . . . .
C8 C 0.62314(17) 0.55766(9) 0.76939(6) 0.0178(3) Uani 1 1 d . . . . .
H8 H 0.6827 0.6026 0.7881 0.021 Uiso 1 1 calc R . . . .
C22 C 0.45384(18) 0.17070(10) 0.37806(6) 0.0206(3) Uani 1 1 d . . . . .
H22 H 0.4797 0.1726 0.3387 0.025 Uiso 1 1 calc R . . . .
C11 C 0.44291(16) 0.42373(9) 0.71303(6) 0.0152(3) Uani 1 1 d . . . . .
C19 C 0.37818(16) 0.16180(9) 0.49593(6) 0.0164(3) Uani 1 1 d . . . . .
C27 C 0.68161(16) 0.26615(10) 0.40756(6) 0.0189(3) Uani 1 1 d . . . . .
H27 H 0.7149 0.3053 0.4416 0.023 Uiso 1 1 calc R . . . .
C24 C 0.33057(17) 0.15462(10) 0.55933(7) 0.0206(3) Uani 1 1 d . . . . .
H24 H 0.4065 0.1853 0.5873 0.025 Uiso 1 1 calc R . . . .
C20 C 0.29139(17) 0.11823(10) 0.44856(7) 0.0204(3) Uani 1 1 d . . . . .
H20 H 0.2070 0.0859 0.4566 0.024 Uiso 1 1 calc R . . . .
C10 C 0.39457(16) 0.47316(10) 0.76026(6) 0.0190(3) Uani 1 1 d . . . . .
H10 H 0.3004 0.4613 0.7729 0.023 Uiso 1 1 calc R . . . .
C15 C 0.34380(15) 0.34971(10) 0.68439(6) 0.0177(3) Uani 1 1 d . . . . .
H15 H 0.3580 0.3470 0.6414 0.021 Uiso 1 1 calc R . . . .
C9 C 0.48406(17) 0.53950(10) 0.78873(7) 0.0206(3) Uani 1 1 d . . . . .
H9 H 0.4508 0.5714 0.8204 0.025 Uiso 1 1 calc R . . . .
C21 C 0.32849(18) 0.12227(10) 0.38986(7) 0.0223(3) Uani 1 1 d . . . . .
H21 H 0.2699 0.0928 0.3588 0.027 Uiso 1 1 calc R . . . .
C13 C 0.81096(19) 0.62464(10) 0.66760(7) 0.0239(3) Uani 1 1 d . . . . .
H13A H 0.7350 0.6183 0.6335 0.036 Uiso 1 1 calc GR . . . .
H13B H 0.9059 0.6401 0.6537 0.036 Uiso 1 1 calc GR . . . .
H13C H 0.7813 0.6703 0.6938 0.036 Uiso 1 1 calc GR . . . .
C28 C 0.64866(18) 0.32404(10) 0.35125(7) 0.0231(3) Uani 1 1 d . . . . .
H28A H 0.6184 0.2873 0.3168 0.035 Uiso 1 1 calc GR . . . .
H28B H 0.7383 0.3564 0.3446 0.035 Uiso 1 1 calc GR . . . .
H28C H 0.5686 0.3647 0.3570 0.035 Uiso 1 1 calc GR . . . .
C14 C 0.95350(17) 0.54525(10) 0.75564(7) 0.0218(3) Uani 1 1 d . . . . .
H14A H 0.9285 0.5919 0.7820 0.033 Uiso 1 1 calc GR . . . .
H14B H 1.0480 0.5585 0.7405 0.033 Uiso 1 1 calc GR . . . .
H14C H 0.9625 0.4906 0.7776 0.033 Uiso 1 1 calc GR . . . .
C17 C 0.39173(19) 0.26059(11) 0.71295(7) 0.0255(3) Uani 1 1 d . . . . .
H17A H 0.4924 0.2465 0.7043 0.038 Uiso 1 1 calc GR . . . .
H17B H 0.3229 0.2155 0.6965 0.038 Uiso 1 1 calc GR . . . .
H17C H 0.3900 0.2638 0.7560 0.038 Uiso 1 1 calc GR . . . .
C25 C 0.17842(19) 0.20042(13) 0.56192(8) 0.0313(4) Uani 1 1 d . . . . .
H25A H 0.1874 0.2618 0.5520 0.047 Uiso 1 1 calc GR . . . .
H25B H 0.1491 0.1952 0.6020 0.047 Uiso 1 1 calc GR . . . .
H25C H 0.1031 0.1731 0.5335 0.047 Uiso 1 1 calc GR . . . .
C26 C 0.3226(2) 0.05833(12) 0.58018(7) 0.0291(3) Uani 1 1 d . . . . .
H26A H 0.2391 0.0292 0.5570 0.044 Uiso 1 1 calc GR . . . .
H26B H 0.3084 0.0569 0.6223 0.044 Uiso 1 1 calc GR . . . .
H26C H 0.4153 0.0286 0.5743 0.044 Uiso 1 1 calc GR . . . .
C29 C 0.81213(19) 0.20257(13) 0.40006(8) 0.0315(4) Uani 1 1 d . . . . .
H29A H 0.8382 0.1707 0.4371 0.047 Uiso 1 1 calc GR . . . .
H29B H 0.8985 0.2355 0.3904 0.047 Uiso 1 1 calc GR . . . .
H29C H 0.7816 0.1616 0.3680 0.047 Uiso 1 1 calc GR . . . .
C16 C 0.17572(18) 0.36478(14) 0.68894(10) 0.0404(5) Uani 1 1 d . . . . .
H16A H 0.1571 0.3611 0.7305 0.061 Uiso 1 1 calc GR . . . .
H16B H 0.1173 0.3205 0.6658 0.061 Uiso 1 1 calc GR . . . .
H16C H 0.1470 0.4223 0.6733 0.061 Uiso 1 1 calc GR . . . .
C31 C 0.8495(3) 0.5129(2) 0.44894(13) 0.0183(5) Uani 0.5 1 d . U P A -1
H31A H 0.7896 0.5648 0.4558 0.022 Uiso 0.5 1 calc R . P A -1
H31B H 0.7977 0.4803 0.4151 0.022 Uiso 0.5 1 calc R . P A -1
C35 C 1.0663(3) 0.5656(2) 0.53987(14) 0.0239(7) Uani 0.5 1 d . . P A -1
H35A H 1.0397 0.6272 0.5325 0.029 Uiso 0.5 1 calc R . P A -1
H35B H 1.1449 0.5629 0.5739 0.029 Uiso 0.5 1 calc R . P A -1
N4 N 1.1235(15) 0.5272(7) 0.4853(4) 0.0152(16) Uani 0.5 1 d . . P A -1
C33 C 1.1389(3) 0.4295(2) 0.49731(14) 0.0205(6) Uani 0.5 1 d . . P A -1
H33A H 1.1963 0.4196 0.5365 0.025 Uiso 0.5 1 calc R . P A -1
H33B H 1.1930 0.4020 0.4667 0.025 Uiso 0.5 1 calc R . P A -1
C34 C 1.0082(3) 0.5415(2) 0.43385(13) 0.0207(6) Uani 0.5 1 d . . P A -1
H34A H 1.0344 0.5080 0.3994 0.025 Uiso 0.5 1 calc R . P A -1
H34B H 1.0059 0.6037 0.4230 0.025 Uiso 0.5 1 calc R . P A -1
C30 C 0.9793(3) 0.3874(2) 0.49614(17) 0.0263(7) Uani 0.5 1 d . U P A -1
H30A H 0.9538 0.3561 0.4583 0.032 Uiso 0.5 1 calc R . P A -1
H30B H 0.9792 0.3452 0.5290 0.032 Uiso 0.5 1 calc R . P A -1
C32 C 0.9250(4) 0.5134(3) 0.55489(14) 0.0257(7) Uani 0.5 1 d . U P A -1
H32A H 0.9523 0.4761 0.5899 0.031 Uiso 0.5 1 calc R . P A -1
H32B H 0.8474 0.5544 0.5646 0.031 Uiso 0.5 1 calc R . P A -1
H3 H 0.850(2) 0.2188(13) 0.6394(8) 0.019(4) Uiso 1 1 d . . . . .
H H 0.522(3) 0.5479(19) 0.5473(12) 0.058(8) Uiso 1 1 d . . . . .

loop_
_atom_site_aniso_label
_atom_site_aniso_U_11
_atom_site_aniso_U_22
_atom_site_aniso_U_33
_atom_site_aniso_U_23
_atom_site_aniso_U_13
_atom_site_aniso_U_12
Ca1 0.01461(13) 0.01050(13) 0.00818(13) 0.00139(8) -0.00081(9) 0.00035(9)
N2 0.0181(5) 0.0117(5) 0.0077(5) -0.0010(4) -0.0010(4) -0.0011(4)
N1 0.0172(5) 0.0115(5) 0.0078(5) -0.0005(4) -0.0006(4) 0.0001(4)
N3 0.0167(19) 0.022(3) 0.007(3) 0.002(2) -0.005(2) -0.003(2)
C2 0.0140(6) 0.0114(6) 0.0086(6) 0.0009(5) -0.0008(4) -0.0027(5)
C4 0.0157(6) 0.0111(6) 0.0104(6) 0.0005(5) 0.0021(5) -0.0004(5)
C3 0.0146(6) 0.0120(6) 0.0106(6) 0.0002(5) -0.0016(5) 0.0008(5)
C7 0.0206(6) 0.0123(6) 0.0112(6) 0.0006(5) -0.0005(5) 0.0010(5)
C6 0.0191(6) 0.0120(6) 0.0074(6) 0.0009(5) -0.0020(5) 0.0025(5)
C23 0.0207(6) 0.0150(6) 0.0112(6) -0.0002(5) -0.0034(5) -0.0017(5)
C18 0.0194(6) 0.0103(6) 0.0106(6) -0.0007(5) -0.0041(5) 0.0006(5)
C1 0.0185(6) 0.0140(6) 0.0098(6) -0.0009(5) -0.0042(5) 0.0013(5)
C12 0.0227(7) 0.0145(6) 0.0145(6) -0.0039(5) 0.0034(5) -0.0029(5)
C5 0.0240(7) 0.0129(6) 0.0147(6) -0.0030(5) -0.0037(5) 0.0027(5)
C8 0.0247(7) 0.0142(6) 0.0141(6) -0.0042(5) -0.0001(5) 0.0006(5)
C22 0.0292(7) 0.0223(7) 0.0091(6) -0.0009(5) -0.0037(5) -0.0030(6)
C11 0.0180(6) 0.0147(6) 0.0120(6) 0.0012(5) -0.0023(5) 0.0026(5)
C19 0.0216(6) 0.0136(6) 0.0132(6) -0.0001(5) -0.0016(5) -0.0003(5)
C27 0.0248(7) 0.0222(7) 0.0092(6) -0.0022(5) -0.0005(5) -0.0052(6)
C24 0.0240(7) 0.0222(7) 0.0156(7) -0.0046(5) 0.0018(5) -0.0080(6)
C20 0.0229(7) 0.0182(7) 0.0190(7) -0.0014(5) -0.0026(5) -0.0062(6)
C10 0.0193(6) 0.0217(7) 0.0164(7) -0.0010(5) 0.0040(5) 0.0021(5)
C15 0.0173(6) 0.0191(7) 0.0162(6) -0.0031(5) -0.0004(5) 0.0002(5)
C9 0.0273(7) 0.0198(7) 0.0149(6) -0.0047(5) 0.0039(5) 0.0030(6)
C21 0.0293(7) 0.0213(7) 0.0138(7) -0.0029(5) -0.0082(6) -0.0056(6)
C13 0.0334(8) 0.0195(7) 0.0193(7) 0.0013(6) 0.0051(6) -0.0045(6)
C28 0.0289(7) 0.0224(7) 0.0175(7) 0.0027(6) 0.0013(6) -0.0032(6)
C14 0.0229(7) 0.0201(7) 0.0218(7) -0.0049(6) 0.0006(6) -0.0033(6)
C17 0.0306(8) 0.0214(7) 0.0232(7) 0.0024(6) -0.0020(6) -0.0075(6)
C25 0.0293(8) 0.0342(9) 0.0313(9) -0.0097(7) 0.0075(7) -0.0039(7)
C26 0.0387(9) 0.0286(8) 0.0205(8) 0.0041(6) 0.0049(6) -0.0081(7)
C29 0.0266(8) 0.0362(9) 0.0318(9) 0.0092(7) 0.0035(6) 0.0026(7)
C16 0.0171(7) 0.0426(10) 0.0600(13) -0.0278(10) -0.0020(7) -0.0008(7)
C31 0.0183(13) 0.0213(14) 0.0143(13) 0.0038(11) -0.0019(10) -0.0020(11)
C35 0.0202(14) 0.0302(17) 0.0210(15) -0.0093(13) 0.0021(12) -0.0081(13)
N4 0.016(3) 0.020(3) 0.009(4) 0.001(2) 0.001(3) 0.000(2)
C33 0.0168(13) 0.0183(14) 0.0263(15) 0.0024(12) 0.0014(11) -0.0008(11)
C34 0.0197(14) 0.0271(16) 0.0153(14) 0.0070(12) 0.0017(11) 0.0009(13)
C30 0.0184(14) 0.0172(14) 0.0427(19) 0.0052(14) 0.0008(12) -0.0012(12)
C32 0.0188(14) 0.048(2) 0.0104(14) -0.0025(15) 0.0023(11) -0.0065(16)

loop_
_atom_type_symbol
_atom_type_description
_atom_type_scat_dispersion_real
_atom_type_scat_dispersion_imag
_atom_type_scat_source
C C 0.0181 0.0091 'International Tables Vol C Tables 4.2.6.8 and 6.1.1.4'
H H 0.0000 0.0000 'International Tables Vol C Tables 4.2.6.8 and 6.1.1.4'
Ca Ca 0.3641 1.2855 'International Tables Vol C Tables 4.2.6.8 and 6.1.1.4'
N N 0.0311 0.0180 'International Tables Vol C Tables 4.2.6.8 and 6.1.1.4'

loop_
_exptl_crystal_face_index_h
_exptl_crystal_face_index_k
_exptl_crystal_face_index_l
_exptl_crystal_face_perp_dist
_exptl_oxdiff_crystal_face_indexfrac_h
_exptl_oxdiff_crystal_face_indexfrac_k
_exptl_oxdiff_crystal_face_indexfrac_l
_exptl_oxdiff_crystal_face_x
_exptl_oxdiff_crystal_face_y
_exptl_oxdiff_crystal_face_z
0 9 -6 0.0272 0.0016 8.9913 -5.9912 0.2342 0.8889 -0.4105
0 -9 6 0.0344 -0.0016 -8.9913 5.9912 -0.2342 -0.8889 0.4105
-5 2 7 0.1950 -4.9955 1.9998 6.9943 0.0962 0.4077 0.8761
5 -2 -7 0.2082 4.9955 -1.9998 -6.9943 -0.0962 -0.4077 -0.8761
0 -4 13 0.0219 -0.0021 -3.9972 12.9891 0.4197 -0.6881 0.5795
-6 0 2 0.2206 -5.9939 0.0029 1.9963 -0.3525 0.4791 0.8533
0 4 -13 0.0272 0.0021 3.9972 -12.9891 -0.4197 0.6881 -0.5795
6 0 -1 0.2370 5.9938 -0.0030 -0.9970 0.4032 -0.5074 -0.8149
0 -2 -14 0.0264 0.0017 -1.9965 -13.9915 -0.8293 0.2373 -0.4980
0 2 14 0.0225 -0.0017 1.9965 13.9915 0.8293 -0.2373 0.4980
0 -9 -6 0.0266 -0.0000 -8.9901 -6.0006 -0.8425 -0.5486 -0.0506
0 9 6 0.0266 0.0000 8.9901 6.0006 0.8425 0.5486 0.0506
3 -4 -10 0.1260 2.9978 -3.9964 -9.9941 -0.5192 -0.3038 -0.6925
2 -9 2 0.0951 1.9968 -8.9919 1.9947 -0.2857 -0.9541 -0.0020
3 -9 2 0.0934 2.9957 -8.9924 1.9951 -0.2100 -1.0434 -0.1314

loop_
_geom_angle_atom_site_label_1
_geom_angle_atom_site_label_2
_geom_angle_atom_site_label_3
_geom_angle
N2 Ca1 N1 83.75(4)
N2 Ca1 N3 106.0(2)
N2 Ca1 H 153.2(8)
N1 Ca1 N3 112.7(2)
N1 Ca1 H 94.5(7)
N3 Ca1 H 99.4(8)
C4 N2 Ca1 112.39(8)
C4 N2 C18 118.74(11)
C18 N2 Ca1 127.27(8)
C2 N1 Ca1 111.30(8)
C2 N1 C6 117.49(10)
C6 N1 Ca1 129.64(8)
C31 N3 Ca1 113.5(7)
C31 N3 C30 109.4(8)
C31 N3 C32 108.1(7)
C30 N3 Ca1 120.0(7)
C32 N3 Ca1 97.6(6)
C32 N3 C30 106.8(8)
N1 C2 C3 125.86(12)
N1 C2 C1 119.79(11)
C3 C2 C1 114.29(11)
N2 C4 C3 125.04(12)
N2 C4 C5 121.07(12)
C3 C4 C5 113.82(11)
C2 C3 C4 131.87(12)
C2 C3 H3 113.2(11)
C4 C3 H3 113.1(11)
C6 C7 C12 123.04(12)
C8 C7 C6 119.29(13)
C8 C7 C12 117.64(12)
C7 C6 N1 122.44(12)
C7 C6 C11 119.27(12)
C11 C6 N1 118.28(12)
C18 C23 C27 122.23(12)
C22 C23 C18 118.73(13)
C22 C23 C27 118.94(12)
C23 C18 N2 120.13(12)
C19 C18 N2 119.97(12)
C19 C18 C23 119.83(12)
C2 C1 H1A 109.5
C2 C1 H1B 109.5
C2 C1 H1C 109.5
H1A C1 H1B 109.5
H1A C1 H1C 109.5
H1B C1 H1C 109.5
C7 C12 H12 108.0
C7 C12 C13 109.79(12)
C7 C12 C14 112.90(12)
C13 C12 H12 108.0
C14 C12 H12 108.0
C14 C12 C13 109.89(12)
C4 C5 H5A 109.5
C4 C5 H5B 109.5
C4 C5 H5C 109.5
H5A C5 H5B 109.5
H5A C5 H5C 109.5
H5B C5 H5C 109.5
C7 C8 H8 119.3
C9 C8 C7 121.46(13)
C9 C8 H8 119.3
C23 C22 H22 119.1
C21 C22 C23 121.86(13)
C21 C22 H22 119.1
C6 C11 C15 120.80(12)
C10 C11 C6 119.35(13)
C10 C11 C15 119.80(13)
C18 C19 C24 122.36(12)
C20 C19 C18 119.11(13)
C20 C19 C24 118.52(13)
C23 C27 H27 107.4
C23 C27 C28 112.83(12)
C23 C27 C29 111.25(13)
C28 C27 H27 107.4
C28 C27 C29 110.30(12)
C29 C27 H27 107.4
C19 C24 H24 108.0
C19 C24 C25 110.11(13)
C19 C24 C26 112.07(12)
C25 C24 H24 108.0
C25 C24 C26 110.39(13)
C26 C24 H24 108.0
C19 C20 H20 119.3
C21 C20 C19 121.36(14)
C21 C20 H20 119.3
C11 C10 H10 119.3
C9 C10 C11 121.42(13)
C9 C10 H10 119.3
C11 C15 H15 107.9
C11 C15 C17 110.78(12)
C11 C15 C16 112.76(12)
C17 C15 H15 107.9
C16 C15 H15 107.9
C16 C15 C17 109.40(14)
C8 C9 C10 119.18(13)
C8 C9 H9 120.4
C10 C9 H9 120.4
C22 C21 C20 119.09(13)
C22 C21 H21 120.5
C20 C21 H21 120.5
C12 C13 H13A 109.5
C12 C13 H13B 109.5
C12 C13 H13C 109.5
H13A C13 H13B 109.5
H13A C13 H13C 109.5
H13B C13 H13C 109.5
C27 C28 H28A 109.5
C27 C28 H28B 109.5
C27 C28 H28C 109.5
H28A C28 H28B 109.5
H28A C28 H28C 109.5
H28B C28 H28C 109.5
C12 C14 H14A 109.5
C12 C14 H14B 109.5
C12 C14 H14C 109.5
H14A C14 H14B 109.5
H14A C14 H14C 109.5
H14B C14 H14C 109.5
C15 C17 H17A 109.5
C15 C17 H17B 109.5
C15 C17 H17C 109.5
H17A C17 H17B 109.5
H17A C17 H17C 109.5
H17B C17 H17C 109.5
C24 C25 H25A 109.5
C24 C25 H25B 109.5
C24 C25 H25C 109.5
H25A C25 H25B 109.5
H25A C25 H25C 109.5
H25B C25 H25C 109.5
C24 C26 H26A 109.5
C24 C26 H26B 109.5
C24 C26 H26C 109.5
H26A C26 H26B 109.5
H26A C26 H26C 109.5
H26B C26 H26C 109.5
C27 C29 H29A 109.5
C27 C29 H29B 109.5
C27 C29 H29C 109.5
H29A C29 H29B 109.5
H29A C29 H29C 109.5
H29B C29 H29C 109.5
C15 C16 H16A 109.5
C15 C16 H16B 109.5
C15 C16 H16C 109.5
H16A C16 H16B 109.5
H16A C16 H16C 109.5
H16B C16 H16C 109.5
N3 C31 H31A 109.7
N3 C31 H31B 109.7
N3 C31 C34 109.8(6)
H31A C31 H31B 108.2
C34 C31 H31A 109.7
C34 C31 H31B 109.7
H35A C35 H35B 108.2
N4 C35 H35A 109.7
N4 C35 H35B 109.7
N4 C35 C32 109.7(5)
C32 C35 H35A 109.7
C32 C35 H35B 109.7
C35 N4 C33 105.8(8)
C34 N4 C35 107.9(8)
C34 N4 C33 109.0(6)
N4 C33 H33A 109.7
N4 C33 H33B 109.7
N4 C33 C30 109.6(5)
H33A C33 H33B 108.2
C30 C33 H33A 109.7
C30 C33 H33B 109.7
C31 C34 H34A 109.4
C31 C34 H34B 109.4
N4 C34 C31 111.2(6)
N4 C34 H34A 109.4
N4 C34 H34B 109.4
H34A C34 H34B 108.0
N3 C30 C33 109.8(5)
N3 C30 H30A 109.7
N3 C30 H30B 109.7
C33 C30 H30A 109.7
C33 C30 H30B 109.7
H30A C30 H30B 108.2
N3 C32 C35 110.4(6)
N3 C32 H32A 109.6
N3 C32 H32B 109.6
C35 C32 H32A 109.6
C35 C32 H32B 109.6
H32A C32 H32B 108.1

loop_
_geom_bond_atom_site_label_1
_geom_bond_atom_site_label_2
_geom_bond_distance
Ca1 N2 2.3879(11)
Ca1 N1 2.3931(11)
Ca1 N3 2.543(14)
Ca1 H 2.13(3)
N2 C4 1.3240(17)
N2 C18 1.4373(17)
N1 C2 1.3292(17)
N1 C6 1.4395(17)
N3 C31 1.449(13)
N3 C30 1.491(13)
N3 C32 1.486(8)
C2 C3 1.4166(18)
C2 C1 1.5189(17)
C4 C3 1.4229(18)
C4 C5 1.5188(18)
C3 H3 0.94(2)
C7 C6 1.4121(19)
C7 C12 1.5193(19)
C7 C8 1.4008(19)
C6 C11 1.413(2)
C23 C18 1.4120(19)
C23 C22 1.3947(19)
C23 C27 1.5189(19)
C18 C19 1.409(2)
C1 H1A 0.9600
C1 H1B 0.9600
C1 H1C 0.9600
C12 H12 0.9800
C12 C13 1.536(2)
C12 C14 1.534(2)
C5 H5A 0.9600
C5 H5B 0.9600
C5 H5C 0.9600
C8 H8 0.9300
C8 C9 1.381(2)
C22 H22 0.9300
C22 C21 1.382(2)
C11 C10 1.397(2)
C11 C15 1.5184(19)
C19 C24 1.5218(19)
C19 C20 1.398(2)
C27 H27 0.9800
C27 C28 1.529(2)
C27 C29 1.530(2)
C24 H24 0.9800
C24 C25 1.525(2)
C24 C26 1.532(2)
C20 H20 0.9300
C20 C21 1.384(2)
C10 H10 0.9300
C10 C9 1.387(2)
C15 H15 0.9800
C15 C17 1.530(2)
C15 C16 1.525(2)
C9 H9 0.9300
C21 H21 0.9300
C13 H13A 0.9600
C13 H13B 0.9600
C13 H13C 0.9600
C28 H28A 0.9600
C28 H28B 0.9600
C28 H28C 0.9600
C14 H14A 0.9600
C14 H14B 0.9600
C14 H14C 0.9600
C17 H17A 0.9600
C17 H17B 0.9600
C17 H17C 0.9600
C25 H25A 0.9600
C25 H25B 0.9600
C25 H25C 0.9600
C26 H26A 0.9600
C26 H26B 0.9600
C26 H26C 0.9600
C29 H29A 0.9600
C29 H29B 0.9600
C29 H29C 0.9600
C16 H16A 0.9600
C16 H16B 0.9600
C16 H16C 0.9600
C31 H31A 0.9700
C31 H31B 0.9700
C31 C34 1.547(4)
C35 H35A 0.9700
C35 H35B 0.9700
C35 N4 1.487(10)
C35 C32 1.551(4)
N4 C33 1.504(12)
N4 C34 1.463(11)
C33 H33A 0.9700
C33 H33B 0.9700
C33 C30 1.551(4)
C34 H34A 0.9700
C34 H34B 0.9700
C30 H30A 0.9700
C30 H30B 0.9700
C32 H32A 0.9700
C32 H32B 0.9700

loop_
_geom_torsion_atom_site_label_1
_geom_torsion_atom_site_label_2
_geom_torsion_atom_site_label_3
_geom_torsion_atom_site_label_4
_geom_torsion
Ca1 N2 C4 C3 23.37(16)
Ca1 N2 C4 C5 -159.74(10)
Ca1 N2 C18 C23 63.63(16)
Ca1 N2 C18 C19 -113.59(12)
Ca1 N1 C2 C3 -24.86(16)
Ca1 N1 C2 C1 157.79(9)
Ca1 N1 C6 C7 -84.49(15)
Ca1 N1 C6 C11 94.48(13)
Ca1 N3 C31 C34 174.1(3)
Ca1 N3 C30 C33 -158.6(4)
Ca1 N3 C32 C35 -167.4(3)
N2 C4 C3 C2 24.3(2)
N2 C18 C19 C24 -2.2(2)
N2 C18 C19 C20 176.59(12)
N1 C2 C3 C4 -23.2(2)
N1 C6 C11 C10 179.34(12)
N1 C6 C11 C15 1.76(19)
N3 C31 C34 N4 -15.9(4)
C2 N1 C6 C7 79.83(16)
C2 N1 C6 C11 -101.20(14)
C4 N2 C18 C23 -100.80(15)
C4 N2 C18 C19 81.98(16)
C7 C6 C11 C10 -1.65(19)
C7 C6 C11 C15 -179.23(12)
C7 C8 C9 C10 -0.8(2)
C6 N1 C2 C3 168.05(12)
C6 N1 C2 C1 -9.30(17)
C6 C7 C12 C13 105.28(15)
C6 C7 C12 C14 -131.74(14)
C6 C7 C8 C9 -0.4(2)
C6 C11 C10 C9 0.4(2)
C6 C11 C15 C17 82.08(16)
C6 C11 C15 C16 -154.93(15)
C23 C18 C19 C24 -179.48(13)
C23 C18 C19 C20 -0.6(2)
C23 C22 C21 C20 -1.0(2)
C18 N2 C4 C3 -169.99(12)
C18 N2 C4 C5 6.90(18)
C18 C23 C22 C21 1.4(2)
C18 C23 C27 C28 -134.97(14)
C18 C23 C27 C29 100.44(16)
C18 C19 C24 C25 112.87(15)
C18 C19 C24 C26 -123.84(15)
C18 C19 C20 C21 1.0(2)
C1 C2 C3 C4 154.33(14)
C12 C7 C6 N1 2.6(2)
C12 C7 C6 C11 -176.41(12)
C12 C7 C8 C9 177.73(13)
C5 C4 C3 C2 -152.82(14)
C8 C7 C6 N1 -179.39(12)
C8 C7 C6 C11 1.65(19)
C8 C7 C12 C13 -72.81(16)
C8 C7 C12 C14 50.17(17)
C22 C23 C18 N2 -177.75(13)
C22 C23 C18 C19 -0.5(2)
C22 C23 C27 C28 48.48(18)
C22 C23 C27 C29 -76.10(17)
C11 C10 C9 C8 0.8(2)
C19 C20 C21 C22 -0.2(2)
C27 C23 C18 N2 5.7(2)
C27 C23 C18 C19 -177.07(13)
C27 C23 C22 C21 178.05(14)
C24 C19 C20 C21 179.90(14)
C20 C19 C24 C25 -65.97(17)
C20 C19 C24 C26 57.32(18)
C10 C11 C15 C17 -95.49(15)
C10 C11 C15 C16 27.5(2)
C15 C11 C10 C9 178.05(13)
C31 N3 C30 C33 67.7(7)
C31 N3 C32 C35 -49.6(9)
C35 N4 C33 C30 69.7(7)
C35 N4 C34 C31 -48.9(8)
N4 C35 C32 N3 -15.2(4)
N4 C33 C30 N3 -17.3(4)
C33 N4 C34 C31 65.5(8)
C34 N4 C33 C30 -46.0(8)
C30 N3 C31 C34 -49.0(7)
C30 N3 C32 C35 68.0(8)
C32 N3 C31 C34 67.0(9)
C32 N3 C30 C33 -49.0(9)
C32 C35 N4 C33 -50.9(8)
C32 C35 N4 C34 65.6(8)
